data_7048967
loop_
_publ_author_name
'Suzuki, Kosuke'
'Minato, Takuo'
'Tominaga, Naoto'
'Okumo, Ichiro'
'Yonesato, Kentaro'
'Mizuno, Noritaka'
'Yamaguchi, Kazuya'

_publ_section_title
;
 Hexavacant \g-Dawson-type phosphotungstates supporting an edge-sharing
 bis(square-pyramidal)
 {O<sub>2</sub>M(\m<sub>3</sub>-O)<sub>2</sub>(\m-OAc)MO<sub>2</sub>} core
 (M = Mn<sup>2+</sup>, Co<sup>2+</sup>, Ni<sup>2+</sup>, Cu<sup>2+</sup>,
 or Zn<sup>2+</sup>).
;
_journal_issue 21
_journal_name_full 'Dalton transactions (Cambridge, England : 2003)'
_journal_page_first 7281
_journal_page_last 7289
_journal_paper_doi 10.1039/c8dt04850a
_journal_volume 48
_journal_year 2019
_chemical_formula_sum 'C54 H9 Mn2 N5 O48 P2 W12'
_chemical_formula_weight 3873.57
_space_group_crystal_system orthorhombic
_space_group_IT_number 20
_space_group_name_Hall 'C 2c 2'
_space_group_name_H-M_alt 'C 2 2 21'
_symmetry_space_group_name_Hall 'C 2c 2'
_symmetry_space_group_name_H-M 'C 2 2 21'
_atom_sites_solution_hydrogens geom
_audit_creation_method SHELXL-2014/6
_audit_update_record
;
2018-12-06 deposited with the CCDC.
2019-02-12 downloaded from the CCDC.
;
_cell_angle_alpha 90
_cell_angle_beta 90
_cell_angle_gamma 90
_cell_formula_units_Z 4
_cell_length_a 19.1135(2)
_cell_length_b 28.3342(3)
_cell_length_c 25.0357(3)
_cell_measurement_reflns_used 10009
_cell_measurement_temperature 123(2)
_cell_measurement_theta_max 29.502
_cell_measurement_theta_min 1.521
_cell_volume 13558.5(3)
_computing_cell_refinement HKL2000
_computing_data_collection 'Rigaku CrystalClear'
_computing_data_reduction HKL2000
_computing_structure_refinement 'SHELXL-2014/6 (Sheldrick, 2014)'
_computing_structure_solution 'SHELXS-97 (Sheldrick, 1990)'
_diffrn_ambient_temperature 123(2)
_diffrn_measured_fraction_theta_full 1.000
_diffrn_measured_fraction_theta_max 0.998
_diffrn_measurement_device_type CCD
_diffrn_radiation_type MoK\a
_diffrn_radiation_wavelength 0.71069
_diffrn_reflns_av_R_equivalents 0.057
_diffrn_reflns_av_unetI/netI 0.0225
_diffrn_reflns_Laue_measured_fraction_full 1.000
_diffrn_reflns_Laue_measured_fraction_max 0.998
_diffrn_reflns_number 10077
_diffrn_reflns_point_group_measured_fraction_full 0.539
_diffrn_reflns_point_group_measured_fraction_max 0.533
_diffrn_reflns_theta_full 25.240
_diffrn_reflns_theta_max 29.502
_diffrn_reflns_theta_min 1.521
_exptl_absorpt_coefficient_mu 10.395
_exptl_absorpt_correction_T_max 1.000
_exptl_absorpt_correction_T_min 0.830
_exptl_absorpt_correction_type empirical
_exptl_absorpt_process_details 'HKL2000 DENZO SCALEPACK'
_exptl_crystal_colour brown
_exptl_crystal_density_diffrn 1.902
_exptl_crystal_density_method 'not measured'
_exptl_crystal_description plate
_exptl_crystal_F_000 6916
_exptl_crystal_size_max 0.06
_exptl_crystal_size_mid 0.06
_exptl_crystal_size_min 0.02
_refine_diff_density_max 1.675
_refine_diff_density_min -2.124
_refine_diff_density_rms 0.389
_refine_ls_abs_structure_details
;
No quotients, so Flack parameter determined by classical intensity fit
;
_refine_ls_abs_structure_Flack 0.08(2)
_refine_ls_extinction_method none
_refine_ls_goodness_of_fit_ref 1.088
_refine_ls_hydrogen_treatment constr
_refine_ls_matrix_type full
_refine_ls_number_parameters 397
_refine_ls_number_reflns 10077
_refine_ls_number_restraints 30
_refine_ls_restrained_S_all 1.094
_refine_ls_R_factor_all 0.0444
_refine_ls_R_factor_gt 0.0389
_refine_ls_shift/su_max 0.002
_refine_ls_shift/su_mean 0.000
_refine_ls_structure_factor_coef Fsqd
_refine_ls_weighting_details 'w=1/[\s^2^(Fo^2^)+(0.0844P)^2^+56.8792P] where P=(Fo^2^+2Fc^2^)/3'
_refine_ls_weighting_scheme calc
_refine_ls_wR_factor_gt 0.1248
_refine_ls_wR_factor_ref 0.1299
_reflns_Friedel_coverage 0.000
_reflns_Friedel_fraction_full 0.000
_reflns_Friedel_fraction_max 0.000
_reflns_number_gt 8619
_reflns_number_total 10077
_reflns_threshold_expression 'I > 2\s(I)'
_cod_data_source_file c8dt04850a2.cif
_cod_data_source_block Mn2
_cod_depositor_comments 'Adding full bibliography for 7048967--7048971.cif.'
_cod_database_code 7048967
_shelx_space_group_comment
;
The symmetry employed for this shelxl refinement is uniquely defined
by the following loop, which should always be used as a source of
symmetry information in preference to the above space-group names.
They are only intended as comments.
;
_shelxl_version_number 2014/6
_platon_squeeze_void_probe_radius 1.20

loop_
_space_group_symop_operation_xyz
'x, y, z'
'x, -y, -z'
'-x, y, -z+1/2'
'-x, -y, z+1/2'
'x+1/2, y+1/2, z'
'x+1/2, -y+1/2, -z'
'-x+1/2, y+1/2, -z+1/2'
'-x+1/2, -y+1/2, z+1/2'

loop_
_atom_site_label
_atom_site_type_symbol
_atom_site_fract_x
_atom_site_fract_y
_atom_site_fract_z
_atom_site_U_iso_or_equiv
_atom_site_adp_type
_atom_site_occupancy
_atom_site_site_symmetry_order
_atom_site_calc_flag
_atom_site_refinement_flags_posn
_atom_site_refinement_flags_adp
_atom_site_refinement_flags_occupancy
P1 P 0.60165(10) 0.64259(7) 0.74906(12) 0.0228(4) Uani 1 1 d . . .
W1 W 0.40207(3) 0.64006(2) 0.60885(2) 0.03129(13) Uani 1 1 d . . .
W2 W 0.75383(3) 0.67243(3) 0.81527(2) 0.03619(16) Uani 1 1 d . . .
W3 W 0.75239(3) 0.67203(3) 0.68274(2) 0.03894(17) Uani 1 1 d . . .
W4 W 0.59476(3) 0.63968(3) 0.60758(2) 0.03213(14) Uani 1 1 d . . .
W5 W 0.40134(3) 0.74520(2) 0.67597(2) 0.02828(13) Uani 1 1 d . . .
W6 W 0.59835(3) 0.74488(2) 0.67327(2) 0.02922(13) Uani 1 1 d . . .
Mn1 Mn 0.49946(14) 0.56818(5) 0.68914(5) 0.0314(3) Uani 1 1 d . . .
O1 O 0.4226(5) 0.5819(4) 0.6340(3) 0.034(2) Uani 1 1 d . . .
O2 O 0.5777(5) 0.5830(4) 0.6336(4) 0.041(3) Uani 1 1 d . . .
O3 O 0.5736(3) 0.5927(2) 0.7485(4) 0.0285(12) Uani 1 1 d . . .
O4 O 0.3766(5) 0.6314(5) 0.5432(4) 0.045(3) Uani 1 1 d . . .
O5 O 0.8207(6) 0.6851(6) 0.8574(4) 0.064(4) Uani 1 1 d . . .
O6 O 0.8205(4) 0.6882(4) 0.6401(4) 0.040(3) Uani 1 1 d . . .
O7 O 0.6165(5) 0.6278(5) 0.5431(4) 0.051(3) Uani 1 1 d . . .
O8 O 0.4967(5) 0.6553(3) 0.5994(2) 0.0363(15) Uani 1 1 d . . .
O9 O 0.3052(5) 0.6389(4) 0.6403(3) 0.034(2) Uani 1 1 d . . .
O10 O 0.7988(3) 0.6874(3) 0.7480(5) 0.0422(17) Uani 1 1 d . . .
O11 O 0.6914(5) 0.6424(5) 0.6357(4) 0.042(3) Uani 1 1 d . . .
O12 O 0.6830(3) 0.6431(2) 0.7493(4) 0.0314(13) Uani 1 1 d . . .
O13 O 0.4221(4) 0.6672(4) 0.7006(3) 0.029(2) Uani 1 1 d . . .
O14 O 0.5766(4) 0.6683(3) 0.6969(3) 0.0219(16) Uani 1 1 d . . .
O15 O 0.3947(5) 0.7107(4) 0.6126(3) 0.040(3) Uani 1 1 d . . .
O16 O 0.2996(4) 0.7238(4) 0.6867(3) 0.035(2) Uani 1 1 d . . .
O17 O 0.6993(4) 0.7262(4) 0.6819(4) 0.035(2) Uani 1 1 d . . .
O18 O 0.6059(5) 0.7099(3) 0.6108(3) 0.0296(19) Uani 1 1 d . . .
O19 O 0.5006(5) 0.7489(2) 0.6724(2) 0.0310(13) Uani 1 1 d . . .
O20 O 0.4017(3) 0.7539(2) 0.7502(3) 0.0294(13) Uani 1 1 d . . .
O21 O 0.3805(5) 0.8016(4) 0.6528(4) 0.039(2) Uani 1 1 d . . .
O22 O 0.6154(5) 0.7996(5) 0.6529(4) 0.051(3) Uani 1 1 d . . .
N201 N 0.7984(6) 0.6040(5) 0.7020(4) 0.035(3) Uiso 1 1 d . . .
O201 O 0.7970(6) 0.6059(5) 0.7947(5) 0.050(3) Uiso 1 1 d . . .
C201 C 0.8119(7) 0.5854(4) 0.7481(10) 0.053(3) Uiso 1 1 d . . .
C202 C 0.8487(10) 0.5401(5) 0.7433(10) 0.080(5) Uiso 1 1 d . . .
H20A H 0.8577 0.5276 0.7782 0.121 Uiso 1 1 calc R U .
H20B H 0.8203 0.5183 0.7235 0.121 Uiso 1 1 calc R U .
H20C H 0.8923 0.5448 0.7249 0.121 Uiso 1 1 calc R U .
C101 C 0.5000 0.4763(5) 0.7500 0.062(4) Uiso 1 2 d DS . P
C102 C 0.5000 0.4216(5) 0.7500 0.138(13) Uiso 1 2 d DS . P
H10A H 0.5046 0.4103 0.7140 0.208 Uiso 0.5 1 calc R U P
H10B H 0.5385 0.4103 0.7710 0.208 Uiso 0.5 1 calc R U P
H10C H 0.4569 0.4103 0.7649 0.208 Uiso 0.5 1 calc R U P
O101 O 0.5057(7) 0.4962(3) 0.7053(3) 0.052(2) Uiso 1 1 d . . .
N1 N 0.7813(9) 0.7081(6) 0.4898(7) 0.073(3) Uiso 1 1 d . U .
C111 C 0.8549(11) 0.7276(7) 0.4785(8) 0.074(4) Uiso 1 1 d . U .
C112 C 0.9026(12) 0.7290(9) 0.5292(10) 0.090(5) Uiso 1 1 d . U .
C113 C 0.9769(14) 0.7465(9) 0.5125(11) 0.106(6) Uiso 1 1 d . U .
C114 C 1.0119(19) 0.7161(11) 0.4777(13) 0.145(10) Uiso 1 1 d . U .
C121 C 0.7755(12) 0.6640(8) 0.5178(9) 0.083(5) Uiso 1 1 d . U .
C122 C 0.8065(16) 0.6238(8) 0.4892(12) 0.122(7) Uiso 1 1 d D U .
C123 C 0.790(2) 0.5730(8) 0.5083(16) 0.147(8) Uiso 1 1 d D U .
C124 C 0.821(3) 0.5543(16) 0.547(2) 0.203(14) Uiso 1 1 d . U .
C131 C 0.7472(10) 0.7438(7) 0.5262(8) 0.071(4) Uiso 1 1 d . U .
C132 C 0.7358(13) 0.7864(8) 0.5055(12) 0.099(6) Uiso 1 1 d D U .
C133 C 0.7199(16) 0.8213(7) 0.5496(12) 0.118(7) Uiso 1 1 d D U .
C134 C 0.701(2) 0.8710(7) 0.5280(14) 0.180(13) Uiso 1 1 d D U .
C141 C 0.7465(10) 0.7140(8) 0.4363(9) 0.082(5) Uiso 1 1 d . U .
C142 C 0.6706(14) 0.6977(9) 0.4387(11) 0.109(6) Uiso 1 1 d D U .
C143 C 0.6325(18) 0.7070(8) 0.3816(14) 0.143(8) Uiso 1 1 d D U .
C144 C 0.609(2) 0.7592(9) 0.3814(17) 0.237(16) Uiso 1 1 d D U .
N2 N 0.5000 0.9044(5) 0.7500 0.060(3) Uiso 1 2 d S U P
C211 C 0.5623(8) 0.8725(5) 0.7544(8) 0.062(3) Uiso 1 1 d . U .
C212 C 0.6362(10) 0.9002(7) 0.7369(8) 0.079(4) Uiso 1 1 d . U .
C213 C 0.6990(11) 0.8707(7) 0.7410(10) 0.084(5) Uiso 1 1 d . U .
C214 C 0.7611(13) 0.8934(9) 0.7321(11) 0.102(7) Uiso 1 1 d . U .
C221 C 0.4923(14) 0.9358(6) 0.7059(8) 0.083(4) Uiso 1 1 d . U .
C222 C 0.4949(18) 0.9105(8) 0.6500(10) 0.109(5) Uiso 1 1 d . U .
C223 C 0.516(2) 0.9495(11) 0.6091(14) 0.149(8) Uiso 1 1 d . U .
C224 C 0.491(3) 0.9343(14) 0.557(2) 0.211(14) Uiso 1 1 d . U .

loop_
_atom_site_aniso_label
_atom_site_aniso_U_11
_atom_site_aniso_U_22
_atom_site_aniso_U_33
_atom_site_aniso_U_23
_atom_site_aniso_U_13
_atom_site_aniso_U_12
P1 0.0177(9) 0.0315(9) 0.0192(9) 0.0063(14) -0.0013(14) 0.0006(7)
W1 0.0264(3) 0.0464(4) 0.02107(19) -0.0041(2) -0.0025(2) -0.0010(3)
W2 0.0181(3) 0.0591(4) 0.0313(2) 0.0027(3) -0.0037(2) 0.0021(3)
W3 0.0190(3) 0.0669(5) 0.0309(2) 0.0027(3) 0.0053(2) 0.0025(3)
W4 0.0260(3) 0.0492(4) 0.02117(19) -0.0038(2) 0.0061(2) 0.0035(3)
W5 0.0248(2) 0.0333(3) 0.0267(2) 0.00423(19) -0.00433(18) 0.0033(3)
W6 0.0247(2) 0.0376(3) 0.0253(2) 0.0067(2) 0.00003(18) -0.0051(3)
Mn1 0.0339(7) 0.0321(6) 0.0283(6) -0.0054(5) -0.0023(10) -0.0037(13)
O1 0.031(5) 0.044(6) 0.027(4) -0.005(4) -0.004(4) -0.001(4)
O2 0.038(5) 0.048(7) 0.035(4) -0.013(5) 0.004(4) 0.016(5)
O3 0.025(3) 0.027(3) 0.033(3) -0.006(5) -0.006(4) 0.007(2)
O4 0.033(5) 0.066(8) 0.035(4) -0.019(5) -0.019(4) 0.003(5)
O5 0.033(5) 0.129(13) 0.030(5) 0.003(7) -0.004(4) 0.027(7)
O6 0.016(4) 0.064(7) 0.040(5) 0.014(5) 0.007(4) -0.018(4)
O7 0.041(5) 0.080(10) 0.033(5) 0.007(5) 0.001(4) -0.003(6)
O8 0.027(3) 0.060(4) 0.023(3) -0.003(3) 0.000(4) -0.012(5)
O9 0.036(5) 0.041(5) 0.026(4) -0.003(4) -0.019(3) -0.009(4)
O10 0.016(3) 0.075(5) 0.035(4) 0.013(6) -0.004(4) 0.001(3)
O11 0.022(4) 0.070(8) 0.034(4) -0.010(5) -0.008(3) 0.004(5)
O12 0.011(2) 0.052(4) 0.031(3) 0.005(6) -0.002(4) 0.004(2)
O13 0.022(4) 0.048(6) 0.017(3) 0.006(4) 0.008(3) 0.011(4)
O14 0.023(4) 0.023(4) 0.020(3) 0.000(3) 0.010(3) 0.003(3)
O15 0.033(5) 0.066(8) 0.022(4) 0.003(4) -0.006(4) -0.015(6)
O16 0.020(4) 0.056(7) 0.028(4) 0.004(4) -0.005(3) 0.019(4)
O17 0.018(4) 0.051(6) 0.034(4) 0.003(4) -0.006(3) 0.003(4)
O18 0.028(4) 0.033(5) 0.028(4) 0.008(3) 0.005(4) -0.010(4)
O19 0.024(3) 0.041(3) 0.027(3) 0.008(2) 0.009(4) 0.005(6)
O20 0.026(3) 0.037(3) 0.026(3) 0.006(5) 0.010(4) 0.010(2)
O21 0.032(5) 0.030(5) 0.055(6) 0.012(4) 0.002(4) 0.004(4)
O22 0.039(6) 0.075(9) 0.038(5) 0.013(6) 0.001(4) -0.015(6)

loop_
_atom_type_symbol
_atom_type_description
_atom_type_scat_dispersion_real
_atom_type_scat_dispersion_imag
_atom_type_scat_source
C C 0.0033 0.0016 'International Tables Vol C Tables 4.2.6.8 and 6.1.1.4'
H H 0.0000 0.0000 'International Tables Vol C Tables 4.2.6.8 and 6.1.1.4'
N N 0.0061 0.0033 'International Tables Vol C Tables 4.2.6.8 and 6.1.1.4'
O O 0.0106 0.0060 'International Tables Vol C Tables 4.2.6.8 and 6.1.1.4'
P P 0.1023 0.0942 'International Tables Vol C Tables 4.2.6.8 and 6.1.1.4'
W W -0.8490 6.8722 'International Tables Vol C Tables 4.2.6.8 and 6.1.1.4'
Mn Mn 0.3368 0.7283 'International Tables Vol C Tables 4.2.6.8 and 6.1.1.4'

loop_
_geom_angle_atom_site_label_1
_geom_angle_atom_site_label_2
_geom_angle_atom_site_label_3
_geom_angle
_geom_angle_site_symmetry_1
_geom_angle_site_symmetry_3
O13 P1 O3 109.4(6) 3_656 .
O13 P1 O12 107.1(5) 3_656 .
O3 P1 O12 111.3(3) . .
O13 P1 O14 112.8(3) 3_656 .
O3 P1 O14 108.6(5) . .
O12 P1 O14 107.6(5) . .
O4 W1 O1 105.2(5) . .
O4 W1 O8 100.6(4) . .
O1 W1 O8 92.5(4) . .
O4 W1 O15 99.5(5) . .
O1 W1 O15 155.2(4) . .
O8 W1 O15 81.1(4) . .
O4 W1 O9 96.3(4) . .
O1 W1 O9 92.8(4) . .
O8 W1 O9 160.2(3) . .
O15 W1 O9 86.2(4) . .
O4 W1 O13 167.8(5) . .
O1 W1 O13 85.8(4) . .
O8 W1 O13 84.0(3) . .
O15 W1 O13 69.8(3) . .
O9 W1 O13 77.4(3) . .
O5 W2 O16 106.0(6) . 3_656
O5 W2 O9 101.2(5) . 3_656
O16 W2 O9 95.0(4) 3_656 3_656
O5 W2 O10 99.2(4) . .
O16 W2 O10 93.0(4) 3_656 .
O9 W2 O10 155.0(4) 3_656 .
O5 W2 O201 92.6(6) . .
O16 W2 O201 160.7(4) 3_656 .
O9 W2 O201 85.8(5) 3_656 .
O10 W2 O201 79.1(4) . .
O5 W2 O12 166.1(5) . .
O16 W2 O12 86.4(3) 3_656 .
O9 W2 O12 83.5(4) 3_656 .
O10 W2 O12 73.4(3) . .
O201 W2 O12 74.6(3) . .
O6 W3 O17 100.7(5) . .
O6 W3 O11 101.4(5) . .
O17 W3 O11 91.4(5) . .
O6 W3 O10 96.8(4) . .
O17 W3 O10 94.4(4) . .
O11 W3 O10 159.6(4) . .
O6 W3 N201 93.8(5) . .
O17 W3 N201 164.9(4) . .
O11 W3 N201 89.7(5) . .
O10 W3 N201 79.8(4) . .
O6 W3 O12 167.1(4) . .
O17 W3 O12 89.2(3) . .
O11 W3 O12 86.4(4) . .
O10 W3 O12 74.1(3) . .
N201 W3 O12 75.8(3) . .
O7 W4 O2 102.5(6) . .
O7 W4 O8 100.5(4) . .
O2 W4 O8 93.9(4) . .
O7 W4 O11 96.7(4) . .
O2 W4 O11 94.4(5) . .
O8 W4 O11 158.8(4) . .
O7 W4 O18 102.0(5) . .
O2 W4 O18 155.5(4) . .
O8 W4 O18 83.1(3) . .
O11 W4 O18 81.2(5) . .
O7 W4 O14 170.1(5) . .
O2 W4 O14 86.4(4) . .
O8 W4 O14 83.2(3) . .
O11 W4 O14 77.9(3) . .
O18 W4 O14 69.1(3) . .
O21 W5 O15 100.4(5) . .
O21 W5 O20 102.1(4) . .
O15 W5 O20 155.6(4) . .
O21 W5 O19 99.3(4) . .
O15 W5 O19 93.3(4) . .
O20 W5 O19 92.0(3) . .
O21 W5 O16 95.6(4) . .
O15 W5 O16 83.8(4) . .
O20 W5 O16 85.0(3) . .
O19 W5 O16 165.1(4) . .
O21 W5 O13 174.6(4) . .
O15 W5 O13 74.9(4) . .
O20 W5 O13 82.0(3) . .
O19 W5 O13 84.0(3) . .
O16 W5 O13 81.2(4) . .
O22 W6 O18 102.9(5) . .
O22 W6 O19 97.7(4) . .
O18 W6 O19 95.8(3) . .
O22 W6 O20 100.4(4) . 3_656
O18 W6 O20 154.9(3) . 3_656
O19 W6 O20 90.1(3) . 3_656
O22 W6 O17 95.2(5) . .
O18 W6 O17 82.9(4) . .
O19 W6 O17 167.0(4) . .
O20 W6 O17 85.9(3) 3_656 .
O22 W6 O14 177.0(4) . .
O18 W6 O14 74.1(3) . .
O19 W6 O14 83.1(3) . .
O20 W6 O14 82.4(3) 3_656 .
O17 W6 O14 84.1(4) . .
O1 Mn1 O2 91.5(3) . .
O1 Mn1 O101 110.9(5) . .
O2 Mn1 O101 106.6(5) . .
O1 Mn1 O3 150.2(3) . .
O2 Mn1 O3 85.6(4) . .
O101 Mn1 O3 98.2(4) . .
O1 Mn1 O3 87.9(3) . 3_656
O2 Mn1 O3 149.6(3) . 3_656
O101 Mn1 O3 102.0(4) . 3_656
O3 Mn1 O3 80.1(2) . 3_656
O1 Mn1 Mn1 132.6(3) . 3_656
O2 Mn1 Mn1 131.5(3) . 3_656
O101 Mn1 Mn1 78.8(2) . 3_656
O3 Mn1 Mn1 46.4(3) . 3_656
O3 Mn1 Mn1 45.4(2) 3_656 3_656
W1 O1 Mn1 124.2(5) . .
W4 O2 Mn1 124.2(5) . .
P1 O3 Mn1 122.5(5) . .
P1 O3 Mn1 120.9(5) . 3_656
Mn1 O3 Mn1 88.3(2) . 3_656
W1 O8 W4 150.2(4) . .
W2 O9 W1 142.0(6) 3_656 .
W3 O10 W2 119.2(3) . .
W3 O11 W4 146.0(7) . .
P1 O12 W3 125.7(5) . .
P1 O12 W2 126.6(6) . .
W3 O12 W2 93.0(2) . .
P1 O13 W5 127.5(5) 3_656 .
P1 O13 W1 126.1(6) 3_656 .
W5 O13 W1 91.3(3) . .
P1 O14 W6 126.9(5) . .
P1 O14 W4 125.0(5) . .
W6 O14 W4 93.0(3) . .
W5 O15 W1 123.8(5) . .
W2 O16 W5 141.4(6) 3_656 .
W3 O17 W6 138.5(6) . .
W6 O18 W4 123.7(4) . .
W6 O19 W5 172.5(4) . .
W5 O20 W6 164.9(4) . 3_656
C201 N201 W3 129.8(10) . .
C201 O201 W2 133.1(11) . .
N201 C201 O201 123.9(10) . .
N201 C201 C202 112(2) . .
O201 C201 C202 124(2) . .
C201 C202 H20A 109.5 . .
C201 C202 H20B 109.5 . .
H20A C202 H20B 109.5 . .
C201 C202 H20C 109.5 . .
H20A C202 H20C 109.5 . .
H20B C202 H20C 109.5 . .
O101 C101 O101 126.7(15) 3_656 .
O101 C101 C102 116.6(7) 3_656 .
O101 C101 C102 116.6(7) . .
C101 C102 H10A 109.5 . .
C101 C102 H10B 109.5 . .
H10A C102 H10B 109.5 . .
C101 C102 H10C 109.5 . .
H10A C102 H10C 109.5 . .
H10B C102 H10C 109.5 . .
C101 O101 Mn1 127.3(8) . .
C121 N1 C131 104.7(16) . .
C121 N1 C141 119.8(17) . .
C131 N1 C141 105.8(15) . .
C121 N1 C111 118.3(17) . .
C131 N1 C111 105.4(15) . .
C141 N1 C111 101.6(15) . .
N1 C111 C112 113.1(16) . .
C113 C112 C111 108.7(19) . .
C114 C113 C112 114(2) . .
N1 C121 C122 113.9(19) . .
C121 C122 C123 119(2) . .
C124 C123 C122 122(4) . .
C132 C131 N1 116(2) . .
C131 C132 C133 110(2) . .
C132 C133 C134 112.6(19) . .
C142 C141 N1 110.6(19) . .
C141 C142 C143 110(2) . .
C144 C143 C142 106.7(19) . .
C221 N2 C221 102.8(19) . 3_656
C221 N2 C211 103.8(12) . 3_656
C221 N2 C211 121.1(12) 3_656 3_656
C221 N2 C211 121.1(12) . .
C221 N2 C211 103.8(12) 3_656 .
C211 N2 C211 105.7(14) 3_656 .
N2 C211 C212 111.5(12) . .
C213 C212 C211 113.8(16) . .
C214 C213 C212 115.4(19) . .
N2 C221 C222 113.7(16) . .
C221 C222 C223 106(2) . .
C224 C223 C222 107(3) . .

loop_
_geom_bond_atom_site_label_1
_geom_bond_atom_site_label_2
_geom_bond_distance
_geom_bond_site_symmetry_2
P1 O13 1.511(8) 3_656
P1 O3 1.511(6) .
P1 O12 1.555(6) .
P1 O14 1.569(8) .
W1 O4 1.731(8) .
W1 O1 1.807(11) .
W1 O8 1.874(10) .
W1 O15 2.008(13) .
W1 O9 2.012(10) .
W1 O13 2.452(8) .
W2 O5 1.695(11) .
W2 O16 1.780(12) 3_656
W2 O9 1.848(10) 3_656
W2 O10 1.936(11) .
W2 O201 2.120(13) .
W2 O12 2.292(9) .
W3 O6 1.745(8) .
W3 O17 1.841(11) .
W3 O11 1.858(10) .
W3 O10 1.910(11) .
W3 N201 2.173(13) .
W3 O12 2.281(9) .
W4 O7 1.701(10) .
W4 O2 1.763(12) .
W4 O8 1.936(10) .
W4 O11 1.978(9) .
W4 O18 2.004(9) .
W4 O14 2.404(7) .
W5 O21 1.746(10) .
W5 O15 1.869(10) .
W5 O20 1.875(8) .
W5 O19 1.902(10) .
W5 O16 2.054(10) .
W5 O13 2.328(11) .
W6 O22 1.665(14) .
W6 O18 1.857(9) .
W6 O19 1.873(10) .
W6 O20 1.932(8) 3_656
W6 O17 2.012(8) .
W6 O14 2.289(9) .
Mn1 O1 2.054(9) .
Mn1 O2 2.085(10) .
Mn1 O101 2.083(8) .
Mn1 O3 2.169(8) .
Mn1 O3 2.207(9) 3_656
Mn1 Mn1 3.047(3) 3_656
O3 Mn1 2.207(9) 3_656
O9 W2 1.848(10) 3_656
O13 P1 1.511(8) 3_656
O16 W2 1.780(12) 3_656
O20 W6 1.932(8) 3_656
N201 C201 1.30(2) .
O201 C201 1.34(2) .
C201 C202 1.467(19) .
C202 H20A 0.9600 .
C202 H20B 0.9600 .
C202 H20C 0.9600 .
C101 O101 1.258(11) 3_656
C101 O101 1.258(11) .
C101 C102 1.5500(10) .
C102 H10A 0.9600 .
C102 H10B 0.9600 .
C102 H10C 0.9600 .
N1 C121 1.44(3) .
N1 C131 1.51(3) .
N1 C141 1.51(3) .
N1 C111 1.54(2) .
C111 C112 1.56(3) .
C112 C113 1.56(3) .
C113 C114 1.40(4) .
C121 C122 1.47(3) .
C122 C123 1.5501(10) .
C123 C124 1.25(5) .
C131 C132 1.33(3) .
C132 C133 1.51(3) .
C133 C134 1.5500(10) .
C141 C142 1.52(3) .
C142 C143 1.63(4) .
C143 C144 1.5501(10) .
N2 C221 1.42(2) .
N2 C221 1.42(2) 3_656
N2 C211 1.499(17) 3_656
N2 C211 1.499(17) .
C211 C212 1.68(2) .
C212 C213 1.47(3) .
C213 C214 1.37(3) .
C221 C222 1.57(3) .
C222 C223 1.56(4) .
C223 C224 1.45(5) .

loop_
_geom_torsion_atom_site_label_1
_geom_torsion_atom_site_label_2
_geom_torsion_atom_site_label_3
_geom_torsion_atom_site_label_4
_geom_torsion
_geom_torsion_site_symmetry_1
_geom_torsion_site_symmetry_4
O4 W1 O1 Mn1 146.5(5) . .
O8 W1 O1 Mn1 44.8(5) . .
O15 W1 O1 Mn1 -29.3(13) . .
O9 W1 O1 Mn1 -116.2(5) . .
O13 W1 O1 Mn1 -39.0(5) . .
O7 W4 O2 Mn1 -143.3(6) . .
O8 W4 O2 Mn1 -41.7(6) . .
O11 W4 O2 Mn1 118.8(6) . .
O18 W4 O2 Mn1 40.3(13) . .
O14 W4 O2 Mn1 41.2(6) . .
O13 P1 O3 Mn1 115.7(6) 3_656 .
O12 P1 O3 Mn1 -126.2(5) . .
O14 P1 O3 Mn1 -7.9(6) . .
O13 P1 O3 Mn1 5.9(6) 3_656 3_656
O12 P1 O3 Mn1 124.0(5) . 3_656
O14 P1 O3 Mn1 -117.7(5) . 3_656
O4 W1 O8 W4 -111.6(9) . .
O1 W1 O8 W4 -5.7(8) . .
O15 W1 O8 W4 150.3(8) . .
O9 W1 O8 W4 99.7(14) . .
O13 W1 O8 W4 79.8(8) . .
O6 W3 O11 W4 -126.4(12) . .
O17 W3 O11 W4 -25.2(12) . .
O10 W3 O11 W4 81(2) . .
N201 W3 O11 W4 139.8(12) . .
O12 W3 O11 W4 64.0(12) . .
O13 P1 O12 W3 -125.1(6) 3_656 .
O3 P1 O12 W3 115.3(6) . .
O14 P1 O12 W3 -3.6(7) . .
O13 P1 O12 W2 2.8(7) 3_656 .
O3 P1 O12 W2 -116.8(6) . .
O14 P1 O12 W2 124.3(5) . .
O13 P1 O14 W6 57.1(5) 3_656 .
O3 P1 O14 W6 178.6(4) . .
O12 P1 O14 W6 -60.8(6) . .
O13 P1 O14 W4 -175.6(6) 3_656 .
O3 P1 O14 W4 -54.2(6) . .
O12 P1 O14 W4 66.5(6) . .
O21 W5 O15 W1 -173.3(6) . .
O20 W5 O15 W1 -15.6(13) . .
O19 W5 O15 W1 86.6(6) . .
O16 W5 O15 W1 -78.8(6) . .
O13 W5 O15 W1 3.8(5) . .
O6 W3 O17 W6 132.7(8) . .
O11 W3 O17 W6 30.8(8) . .
O10 W3 O17 W6 -129.5(8) . .
N201 W3 O17 W6 -63(2) . .
O12 W3 O17 W6 -55.5(8) . .
O22 W6 O18 W4 177.7(6) . .
O19 W6 O18 W4 -82.9(5) . .
O20 W6 O18 W4 19.8(11) 3_656 .
O17 W6 O18 W4 84.0(6) . .
O14 W6 O18 W4 -1.8(5) . .
O21 W5 O20 W6 165.5(13) . 3_656
O15 W5 O20 W6 7.9(18) . 3_656
O19 W5 O20 W6 -94.6(13) . 3_656
O16 W5 O20 W6 70.8(13) . 3_656
O13 W5 O20 W6 -11.0(13) . 3_656
W3 N201 C201 O201 1.9(18) . .
W3 N201 C201 C202 -175.2(11) . .
W2 O201 C201 N201 -3(2) . .
W2 O201 C201 C202 173.6(12) . .
O101 C101 O101 Mn1 -5.5(7) 3_656 .
C102 C101 O101 Mn1 174.5(7) . .
C121 N1 C111 C112 -50(2) . .
C131 N1 C111 C112 66(2) . .
C141 N1 C111 C112 176.2(18) . .
N1 C111 C112 C113 176.7(17) . .
C111 C112 C113 C114 -64(3) . .
C131 N1 C121 C122 -180(2) . .
C141 N1 C121 C122 62(3) . .
C111 N1 C121 C122 -63(3) . .
N1 C121 C122 C123 -167(3) . .
C121 C122 C123 C124 -81(5) . .
C121 N1 C131 C132 -170(2) . .
C141 N1 C131 C132 -42(3) . .
C111 N1 C131 C132 65(2) . .
N1 C131 C132 C133 -165.0(19) . .
C131 C132 C133 C134 -176(3) . .
C121 N1 C141 C142 49(3) . .
C131 N1 C141 C142 -69(2) . .
C111 N1 C141 C142 -178.4(17) . .
N1 C141 C142 C143 176.9(17) . .
C141 C142 C143 C144 -83(3) . .
C221 N2 C211 C212 41(2) . .
C221 N2 C211 C212 -73.0(17) 3_656 .
C211 N2 C211 C212 158.7(18) 3_656 .
N2 C211 C212 C213 179.3(16) . .
C211 C212 C213 C214 -174(2) . .
C221 N2 C221 C222 171(3) 3_656 .
C211 N2 C221 C222 -63(2) 3_656 .
C211 N2 C221 C222 56(3) . .
N2 C221 C222 C223 -158(2) . .
C221 C222 C223 C224 -156(3) . .

loop_
_platon_squeeze_void_nr
_platon_squeeze_void_average_x
_platon_squeeze_void_average_y
_platon_squeeze_void_average_z
_platon_squeeze_void_volume
_platon_squeeze_void_count_electrons
_platon_squeeze_void_content
1 0.101 -0.002 -0.002 5472 4213 ' '
